data_7116394
loop_
_publ_author_name
'Xiaoqing Wang'
'Yanping Wu'
'Qingsong Liu'
'Zhenyu Li'
'Hui Yan'
'Chonglei Ji'
'Jicheng Duan'
'Zhipeng Liu'

_publ_section_title
;
 Aggregation-induced emission (AIE) of pyridyl-enamido-based organoboron
 luminophores
;
_journal_name_full Chem.Commun.
_journal_page_first 784
_journal_paper_doi 10.1039/C4cc07451C
_journal_volume 51
_journal_year 2015
_chemical_formula_sum 'C39 H34 B N3'
_chemical_formula_weight 555.50
_chemical_name_systematic
; 
 ? 
;
_space_group_IT_number 19
_symmetry_cell_setting orthorhombic
_symmetry_space_group_name_Hall 'P 2ac 2ab'
_symmetry_space_group_name_H-M 'P 21 21 21'
_atom_sites_solution_hydrogens geom
_atom_sites_solution_primary direct
_atom_sites_solution_secondary difmap
_audit_creation_method SHELXL-97
_cell_angle_alpha 90.00
_cell_angle_beta 90.00
_cell_angle_gamma 90.00
_cell_formula_units_Z 4
_cell_length_a 8.6210(9)
_cell_length_b 18.3501(19)
_cell_length_c 19.690(2)
_cell_measurement_reflns_used 515
_cell_measurement_temperature 298(2)
_cell_measurement_theta_max 26.4395
_cell_measurement_theta_min 2.5715
_cell_volume 3114.9(6)
_computing_cell_refinement 'Bruker SMART'
_computing_data_collection 'Bruker SMART'
_computing_data_reduction 'Bruker SAINT'
_computing_molecular_graphics 'Bruker SHELXTL'
_computing_publication_material 'Bruker SHELXTL'
_computing_structure_refinement 'SHELXL-97 (Sheldrick, 1997)'
_computing_structure_solution 'SHELXS-97 (Sheldrick, 1990)'
_diffrn_ambient_temperature 298(2)
_diffrn_measured_fraction_theta_full 0.998
_diffrn_measured_fraction_theta_max 0.998
_diffrn_measurement_device_type 'CCD area detector'
_diffrn_measurement_method 'phi and omega scans'
_diffrn_radiation_monochromator graphite
_diffrn_radiation_source 'fine-focus sealed tube'
_diffrn_radiation_type MoK\a
_diffrn_radiation_wavelength 0.71073
_diffrn_reflns_av_R_equivalents 0.1469
_diffrn_reflns_av_sigmaI/netI 0.2115
_diffrn_reflns_limit_h_max 10
_diffrn_reflns_limit_h_min -10
_diffrn_reflns_limit_k_max 16
_diffrn_reflns_limit_k_min -21
_diffrn_reflns_limit_l_max 23
_diffrn_reflns_limit_l_min -19
_diffrn_reflns_number 15871
_diffrn_reflns_theta_full 25.02
_diffrn_reflns_theta_max 25.02
_diffrn_reflns_theta_min 2.58
_exptl_absorpt_coefficient_mu 0.069
_exptl_absorpt_process_details sadabs
_exptl_crystal_colour red
_exptl_crystal_density_diffrn 1.185
_exptl_crystal_density_method 'not measured'
_exptl_crystal_description block
_exptl_crystal_F_000 1176
_exptl_crystal_size_max 0.17
_exptl_crystal_size_mid 0.11
_exptl_crystal_size_min 0.05
_refine_diff_density_max 0.131
_refine_diff_density_min -0.129
_refine_diff_density_rms 0.033
_refine_ls_abs_structure_details 'Flack H D (1983), Acta Cryst. A39, 876-881'
_refine_ls_abs_structure_Flack -10(4)
_refine_ls_extinction_method constr
_refine_ls_goodness_of_fit_ref 0.752
_refine_ls_hydrogen_treatment mixed
_refine_ls_matrix_type full
_refine_ls_number_parameters 390
_refine_ls_number_reflns 5499
_refine_ls_number_restraints 1290
_refine_ls_restrained_S_all 0.719
_refine_ls_R_factor_all 0.2034
_refine_ls_R_factor_gt 0.0580
_refine_ls_shift/su_max 0.000
_refine_ls_shift/su_mean 0.000
_refine_ls_structure_factor_coef Fsqd
_refine_ls_weighting_details 'calc w=1/[\s^2^(Fo^2^)+(0.0272P)^2^+0.0000P] where P=(Fo^2^+2Fc^2^)/3'
_refine_ls_weighting_scheme calc
_refine_ls_wR_factor_gt 0.0880
_refine_ls_wR_factor_ref 0.1190
_reflns_number_gt 1840
_reflns_number_total 5499
_reflns_threshold_expression >2sigma(I)
_cod_data_source_file c4cc07451c2.cif
_cod_data_source_block 140407g
_cod_original_sg_symbol_H-M 'P2(1)2(1)2(1) '
_cod_database_code 7116394

loop_
_symmetry_equiv_pos_as_xyz
'x, y, z'
'-x+1/2, -y, z+1/2'
'x+1/2, -y+1/2, -z'
'-x, y+1/2, -z+1/2'

loop_
_atom_site_label
_atom_site_type_symbol
_atom_site_fract_x
_atom_site_fract_y
_atom_site_fract_z
_atom_site_U_iso_or_equiv
_atom_site_adp_type
_atom_site_occupancy
_atom_site_symmetry_multiplicity
_atom_site_calc_flag
_atom_site_refinement_flags
N1 N 0.0829(4) 0.0776(2) 0.26509(17) 0.0524(9) Uani 1 1 d U
N2 N 0.2794(4) 0.0798(2) 0.35873(19) 0.0568(10) Uani 1 1 d U
N3 N -0.3923(6) -0.0843(3) 0.1366(2) 0.1018(15) Uani 1 1 d U
B1 B 0.0932(6) 0.0796(3) 0.3446(3) 0.0532(13) Uani 1 1 d U
C1 C 0.1768(5) 0.1227(3) 0.2279(2) 0.0558(12) Uani 1 1 d U
C2 C 0.3072(5) 0.1553(3) 0.2583(2) 0.0559(12) Uani 1 1 d U
C3 C 0.3673(5) 0.1279(3) 0.3210(2) 0.0571(12) Uani 1 1 d U
C4 C 0.5164(5) 0.1458(3) 0.3465(3) 0.0669(14) Uani 1 1 d U
H4 H 0.5756 0.1814 0.3250 0.080 Uiso 1 1 calc R
C5 C 0.5724(6) 0.1114(3) 0.4018(3) 0.0774(16) Uani 1 1 d U
H5 H 0.6704 0.1237 0.4179 0.093 Uiso 1 1 calc R
C6 C 0.4873(6) 0.0578(3) 0.4356(3) 0.0790(16) Uani 1 1 d U
H6 H 0.5288 0.0320 0.4720 0.095 Uiso 1 1 calc R
C7 C 0.3405(6) 0.0450(3) 0.4127(2) 0.0688(14) Uani 1 1 d U
H7 H 0.2800 0.0109 0.4353 0.083 Uiso 1 1 calc R
C8 C -0.0359(5) 0.0353(3) 0.2316(2) 0.0527(12) Uani 1 1 d U
C9 C -0.1899(5) 0.0438(2) 0.2512(2) 0.0636(12) Uani 1 1 d U
H9 H -0.2143 0.0762 0.2858 0.076 Uiso 1 1 calc R
C10 C -0.3077(5) 0.0047(3) 0.2200(3) 0.0702(14) Uani 1 1 d U
H10 H -0.4098 0.0118 0.2337 0.084 Uiso 1 1 calc R
C11 C -0.2763(6) -0.0437(3) 0.1698(3) 0.0740(15) Uani 1 1 d U
C12 C -0.1195(6) -0.0541(3) 0.1501(2) 0.0729(14) Uani 1 1 d U
H12 H -0.0944 -0.0880 0.1167 0.088 Uiso 1 1 calc R
C13 C -0.0041(5) -0.0134(3) 0.1811(2) 0.0636(13) Uani 1 1 d U
H13 H 0.0981 -0.0196 0.1671 0.076 Uiso 1 1 calc R
C14 C -0.5536(6) -0.0690(3) 0.1513(3) 0.124(2) Uani 1 1 d U
H14A H -0.5708 -0.0174 0.1501 0.186 Uiso 1 1 calc R
H14B H -0.5790 -0.0873 0.1957 0.186 Uiso 1 1 calc R
H14C H -0.6181 -0.0924 0.1180 0.186 Uiso 1 1 calc R
C15 C -0.3529(7) -0.1512(3) 0.1022(3) 0.117(2) Uani 1 1 d U
H15A H -0.2996 -0.1402 0.0607 0.175 Uiso 1 1 calc R
H15B H -0.4460 -0.1779 0.0923 0.175 Uiso 1 1 calc R
H15C H -0.2870 -0.1801 0.1309 0.175 Uiso 1 1 calc R
C16 C 0.1378(6) 0.1378(3) 0.1562(2) 0.0628(13) Uani 1 1 d U
C17 C -0.0084(6) 0.1622(3) 0.1375(3) 0.0698(14) Uani 1 1 d U
H17 H -0.0840 0.1687 0.1707 0.084 Uiso 1 1 calc R
C18 C -0.0439(7) 0.1769(3) 0.0703(3) 0.0915(17) Uani 1 1 d U
H18 H -0.1414 0.1949 0.0589 0.110 Uiso 1 1 calc R
C19 C 0.0630(9) 0.1652(3) 0.0213(3) 0.108(2) Uani 1 1 d U
H19 H 0.0379 0.1749 -0.0237 0.129 Uiso 1 1 calc R
C20 C 0.2096(8) 0.1391(3) 0.0371(3) 0.103(2) Uani 1 1 d U
H20 H 0.2821 0.1303 0.0030 0.124 Uiso 1 1 calc R
C21 C 0.2458(6) 0.1261(3) 0.1046(3) 0.0792(15) Uani 1 1 d U
H21 H 0.3443 0.1093 0.1158 0.095 Uiso 1 1 calc R
C22 C 0.3862(6) 0.2172(3) 0.2250(2) 0.0586(13) Uani 1 1 d U
C23 C 0.3114(6) 0.2825(3) 0.2188(2) 0.0678(14) Uani 1 1 d U
H23 H 0.2107 0.2865 0.2352 0.081 Uiso 1 1 calc R
C24 C 0.3789(7) 0.3423(3) 0.1894(2) 0.0813(16) Uani 1 1 d U
H24 H 0.3229 0.3853 0.1849 0.098 Uiso 1 1 calc R
C25 C 0.5309(7) 0.3385(3) 0.1665(2) 0.0840(16) Uani 1 1 d U
H25 H 0.5792 0.3793 0.1482 0.101 Uiso 1 1 calc R
C26 C 0.6091(6) 0.2733(3) 0.1712(3) 0.0846(17) Uani 1 1 d U
H26 H 0.7104 0.2697 0.1554 0.102 Uiso 1 1 calc R
C27 C 0.5374(6) 0.2136(3) 0.1992(2) 0.0763(15) Uani 1 1 d U
H27 H 0.5907 0.1695 0.2012 0.092 Uiso 1 1 calc R
C28 C 0.0202(5) 0.0091(3) 0.3804(2) 0.0569(12) Uani 1 1 d U
C29 C 0.0494(5) -0.0608(3) 0.3554(3) 0.0715(14) Uani 1 1 d U
H29 H 0.1094 -0.0657 0.3165 0.086 Uiso 1 1 calc R
C30 C -0.0082(6) -0.1234(3) 0.3867(3) 0.0820(16) Uani 1 1 d U
H30 H 0.0134 -0.1691 0.3687 0.098 Uiso 1 1 calc R
C31 C -0.0977(7) -0.1169(4) 0.4449(3) 0.0954(19) Uani 1 1 d U
H31 H -0.1376 -0.1583 0.4658 0.115 Uiso 1 1 calc R
C32 C -0.1270(6) -0.0498(4) 0.4713(3) 0.0925(17) Uani 1 1 d U
H32 H -0.1855 -0.0452 0.5108 0.111 Uiso 1 1 calc R
C33 C -0.0688(6) 0.0123(3) 0.4390(3) 0.0733(14) Uani 1 1 d U
H33 H -0.0908 0.0577 0.4576 0.088 Uiso 1 1 calc R
C34 C 0.0308(5) 0.1588(3) 0.3725(2) 0.0562(12) Uani 1 1 d U
C35 C -0.0670(5) 0.2044(3) 0.3353(2) 0.0627(13) Uani 1 1 d U
H35 H -0.0936 0.1911 0.2913 0.075 Uiso 1 1 calc R
C36 C -0.1256(6) 0.2682(3) 0.3612(3) 0.0791(16) Uani 1 1 d U
H36 H -0.1909 0.2967 0.3346 0.095 Uiso 1 1 calc R
C37 C -0.0894(7) 0.2903(3) 0.4253(3) 0.0884(17) Uani 1 1 d U
H37 H -0.1318 0.3330 0.4428 0.106 Uiso 1 1 calc R
C38 C 0.0096(7) 0.2494(3) 0.4636(3) 0.0880(18) Uani 1 1 d U
H38 H 0.0363 0.2643 0.5072 0.106 Uiso 1 1 calc R
C39 C 0.0707(6) 0.1847(3) 0.4369(3) 0.0743(14) Uani 1 1 d U
H39 H 0.1404 0.1581 0.4630 0.089 Uiso 1 1 calc R

loop_
_atom_site_aniso_label
_atom_site_aniso_U_11
_atom_site_aniso_U_22
_atom_site_aniso_U_33
_atom_site_aniso_U_23
_atom_site_aniso_U_13
_atom_site_aniso_U_12
N1 0.042(2) 0.063(2) 0.052(2) -0.0106(19) 0.0000(18) -0.005(2)
N2 0.043(2) 0.062(2) 0.065(2) 0.003(2) -0.0082(19) 0.002(2)
N3 0.090(3) 0.097(4) 0.118(4) -0.022(3) -0.022(3) -0.017(3)
B1 0.045(3) 0.058(3) 0.056(3) -0.001(3) -0.006(3) -0.002(3)
C1 0.044(2) 0.067(3) 0.057(3) 0.002(2) 0.002(2) 0.002(2)
C2 0.044(2) 0.067(3) 0.057(3) 0.002(2) 0.004(2) -0.003(2)
C3 0.045(3) 0.062(3) 0.064(3) -0.001(2) 0.001(3) -0.005(3)
C4 0.044(3) 0.080(3) 0.077(3) -0.009(3) -0.006(3) -0.001(3)
C5 0.044(3) 0.101(4) 0.087(4) -0.010(3) -0.010(3) 0.005(3)
C6 0.059(4) 0.095(4) 0.083(4) 0.002(3) -0.016(3) 0.012(3)
C7 0.061(3) 0.075(3) 0.071(3) 0.008(3) -0.006(3) 0.001(3)
C8 0.041(2) 0.060(3) 0.056(3) -0.007(2) 0.001(2) 0.000(2)
C9 0.055(3) 0.065(3) 0.071(3) -0.009(2) 0.003(2) -0.001(3)
C10 0.053(3) 0.069(4) 0.089(4) -0.015(3) -0.005(3) -0.009(3)
C11 0.063(3) 0.074(4) 0.085(4) -0.006(3) -0.019(3) -0.017(3)
C12 0.071(3) 0.075(3) 0.073(3) -0.028(3) -0.004(3) -0.002(3)
C13 0.053(3) 0.071(3) 0.067(3) -0.011(3) 0.005(3) -0.002(3)
C14 0.069(4) 0.131(6) 0.171(6) 0.000(5) -0.037(4) -0.029(4)
C15 0.134(5) 0.112(5) 0.105(5) -0.030(4) -0.037(4) -0.018(5)
C16 0.054(3) 0.082(3) 0.052(3) -0.005(3) 0.003(3) -0.011(3)
C17 0.069(3) 0.081(3) 0.059(3) -0.001(3) -0.006(3) -0.002(3)
C18 0.092(4) 0.112(4) 0.071(4) -0.001(3) -0.022(3) -0.007(4)
C19 0.135(5) 0.127(5) 0.061(4) -0.001(4) -0.009(4) -0.010(5)
C20 0.102(4) 0.137(5) 0.071(4) -0.002(4) 0.016(4) -0.009(4)
C21 0.072(3) 0.096(4) 0.070(3) -0.006(3) 0.005(3) -0.002(3)
C22 0.044(3) 0.066(3) 0.066(3) -0.003(3) -0.007(2) -0.003(3)
C23 0.056(3) 0.071(3) 0.076(3) -0.003(3) -0.003(3) 0.003(3)
C24 0.079(4) 0.077(4) 0.088(4) -0.002(3) -0.009(3) 0.006(4)
C25 0.084(4) 0.088(4) 0.080(4) 0.017(3) -0.002(3) -0.022(4)
C26 0.055(3) 0.094(4) 0.104(4) 0.017(3) 0.011(3) -0.004(4)
C27 0.053(3) 0.083(4) 0.093(3) 0.015(3) 0.005(3) -0.003(3)
C28 0.044(3) 0.058(3) 0.069(3) 0.000(2) 0.000(2) 0.001(3)
C29 0.060(3) 0.072(3) 0.082(3) -0.003(3) -0.012(3) -0.005(3)
C30 0.073(4) 0.063(4) 0.110(4) -0.006(3) -0.022(3) -0.003(3)
C31 0.076(4) 0.085(4) 0.125(5) 0.022(4) 0.001(4) -0.019(4)
C32 0.076(4) 0.095(4) 0.106(4) 0.022(4) 0.019(3) 0.003(4)
C33 0.062(3) 0.072(3) 0.086(3) 0.015(3) 0.007(3) -0.001(3)
C34 0.047(3) 0.060(3) 0.061(3) 0.000(2) 0.005(2) -0.011(3)
C35 0.053(3) 0.058(3) 0.077(3) -0.009(3) -0.002(3) 0.001(3)
C36 0.071(4) 0.060(4) 0.106(4) 0.000(3) 0.011(4) 0.010(3)
C37 0.087(4) 0.074(4) 0.104(5) -0.012(4) 0.028(4) 0.002(4)
C38 0.119(5) 0.075(4) 0.070(4) -0.010(3) 0.015(4) -0.007(4)
C39 0.081(3) 0.072(3) 0.071(3) -0.009(3) 0.001(3) 0.004(3)

loop_
_atom_type_symbol
_atom_type_description
_atom_type_scat_dispersion_real
_atom_type_scat_dispersion_imag
_atom_type_scat_source
C C 0.0033 0.0016 'International Tables Vol C Tables 4.2.6.8 and 6.1.1.4'
H H 0.0000 0.0000 'International Tables Vol C Tables 4.2.6.8 and 6.1.1.4'
N N 0.0061 0.0033 'International Tables Vol C Tables 4.2.6.8 and 6.1.1.4'
B B 0.0013 0.0007 'International Tables Vol C Tables 4.2.6.8 and 6.1.1.4'

loop_
_geom_angle_atom_site_label_1
_geom_angle_atom_site_label_2
_geom_angle_atom_site_label_3
_geom_angle
C1 N1 C8 120.0(4)
C1 N1 B1 119.0(4)
C8 N1 B1 120.6(4)
C7 N2 C3 120.9(4)
C7 N2 B1 121.3(4)
C3 N2 B1 116.8(4)
C11 N3 C15 120.1(5)
C11 N3 C14 119.2(5)
C15 N3 C14 119.0(5)
N1 B1 C28 113.5(4)
N1 B1 N2 103.1(4)
C28 B1 N2 108.3(4)
N1 B1 C34 109.6(4)
C28 B1 C34 116.0(4)
N2 B1 C34 105.2(4)
N1 C1 C2 120.1(4)
N1 C1 C16 119.3(4)
C2 C1 C16 120.5(4)
C1 C2 C3 120.5(4)
C1 C2 C22 120.4(4)
C3 C2 C22 119.1(4)
N2 C3 C4 117.1(5)
N2 C3 C2 119.4(4)
C4 C3 C2 123.5(5)
C5 C4 C3 120.1(5)
C5 C4 H4 119.9
C3 C4 H4 119.9
C4 C5 C6 121.8(5)
C4 C5 H5 119.1
C6 C5 H5 119.1
C7 C6 C5 116.8(5)
C7 C6 H6 121.6
C5 C6 H6 121.6
N2 C7 C6 122.9(5)
N2 C7 H7 118.6
C6 C7 H7 118.6
C13 C8 C9 117.8(5)
C13 C8 N1 122.9(4)
C9 C8 N1 119.4(4)
C10 C9 C8 121.3(4)
C10 C9 H9 119.4
C8 C9 H9 119.4
C11 C10 C9 121.0(5)
C11 C10 H10 119.5
C9 C10 H10 119.5
C10 C11 N3 122.9(5)
C10 C11 C12 118.5(5)
N3 C11 C12 118.6(5)
C13 C12 C11 119.4(5)
C13 C12 H12 120.3
C11 C12 H12 120.3
C8 C13 C12 122.0(4)
C8 C13 H13 119.0
C12 C13 H13 119.0
N3 C14 H14A 109.5
N3 C14 H14B 109.5
H14A C14 H14B 109.5
N3 C14 H14C 109.5
H14A C14 H14C 109.5
H14B C14 H14C 109.5
N3 C15 H15A 109.5
N3 C15 H15B 109.5
H15A C15 H15B 109.5
N3 C15 H15C 109.5
H15A C15 H15C 109.5
H15B C15 H15C 109.5
C17 C16 C21 117.6(5)
C17 C16 C1 121.4(5)
C21 C16 C1 121.0(5)
C18 C17 C16 121.1(5)
C18 C17 H17 119.4
C16 C17 H17 119.4
C19 C18 C17 120.0(6)
C19 C18 H18 120.0
C17 C18 H18 120.0
C18 C19 C20 121.2(6)
C18 C19 H19 119.4
C20 C19 H19 119.4
C21 C20 C19 118.6(6)
C21 C20 H20 120.7
C19 C20 H20 120.7
C20 C21 C16 121.4(5)
C20 C21 H21 119.3
C16 C21 H21 119.3
C23 C22 C27 116.7(5)
C23 C22 C2 119.7(5)
C27 C22 C2 123.5(5)
C22 C23 C24 122.7(5)
C22 C23 H23 118.7
C24 C23 H23 118.7
C23 C24 C25 119.9(6)
C23 C24 H24 120.1
C25 C24 H24 120.1
C26 C25 C24 119.0(6)
C26 C25 H25 120.5
C24 C25 H25 120.5
C27 C26 C25 120.0(5)
C27 C26 H26 120.0
C25 C26 H26 120.0
C26 C27 C22 121.7(5)
C26 C27 H27 119.2
C22 C27 H27 119.2
C33 C28 C29 115.6(5)
C33 C28 B1 123.3(5)
C29 C28 B1 121.0(5)
C28 C29 C30 122.4(5)
C28 C29 H29 118.8
C30 C29 H29 118.8
C31 C30 C29 119.5(6)
C31 C30 H30 120.2
C29 C30 H30 120.2
C32 C31 C30 119.7(6)
C32 C31 H31 120.1
C30 C31 H31 120.1
C31 C32 C33 119.9(6)
C31 C32 H32 120.1
C33 C32 H32 120.1
C28 C33 C32 122.8(5)
C28 C33 H33 118.6
C32 C33 H33 118.6
C35 C34 C39 114.9(5)
C35 C34 B1 123.5(4)
C39 C34 B1 121.6(5)
C36 C35 C34 122.6(5)
C36 C35 H35 118.7
C34 C35 H35 118.7
C37 C36 C35 120.9(6)
C37 C36 H36 119.6
C35 C36 H36 119.6
C36 C37 C38 119.4(6)
C36 C37 H37 120.3
C38 C37 H37 120.3
C37 C38 C39 119.6(6)
C37 C38 H38 120.2
C39 C38 H38 120.2
C34 C39 C38 122.5(5)
C34 C39 H39 118.8
C38 C39 H39 118.8

loop_
_geom_bond_atom_site_label_1
_geom_bond_atom_site_label_2
_geom_bond_distance
N1 C1 1.370(5)
N1 C8 1.444(5)
N1 B1 1.568(6)
N2 C7 1.347(5)
N2 C3 1.380(5)
N2 B1 1.630(6)
N3 C11 1.408(6)
N3 C15 1.443(6)
N3 C14 1.448(6)
B1 C28 1.602(6)
B1 C34 1.645(7)
C1 C2 1.407(5)
C1 C16 1.479(6)
C2 C3 1.430(5)
C2 C22 1.479(6)
C3 C4 1.419(5)
C4 C5 1.348(6)
C4 H4 0.9300
C5 C6 1.396(6)
C5 H5 0.9300
C6 C7 1.364(6)
C6 H6 0.9300
C7 H7 0.9300
C8 C13 1.365(5)
C8 C9 1.391(5)
C9 C10 1.386(5)
C9 H9 0.9300
C10 C11 1.356(6)
C10 H10 0.9300
C11 C12 1.419(6)
C12 C13 1.385(5)
C12 H12 0.9300
C13 H13 0.9300
C14 H14A 0.9600
C14 H14B 0.9600
C14 H14C 0.9600
C15 H15A 0.9600
C15 H15B 0.9600
C15 H15C 0.9600
C16 C17 1.387(6)
C16 C21 1.395(6)
C17 C18 1.385(6)
C17 H17 0.9300
C18 C19 1.351(7)
C18 H18 0.9300
C19 C20 1.387(7)
C19 H19 0.9300
C20 C21 1.386(6)
C20 H20 0.9300
C21 H21 0.9300
C22 C23 1.365(6)
C22 C27 1.400(6)
C23 C24 1.370(6)
C23 H23 0.9300
C24 C25 1.388(6)
C24 H24 0.9300
C25 C26 1.376(6)
C25 H25 0.9300
C26 C27 1.374(6)
C26 H26 0.9300
C27 H27 0.9300
C28 C33 1.388(5)
C28 C29 1.395(6)
C29 C30 1.396(6)
C29 H29 0.9300
C30 C31 1.387(6)
C30 H30 0.9300
C31 C32 1.361(7)
C31 H31 0.9300
C32 C33 1.398(6)
C32 H32 0.9300
C33 H33 0.9300
C34 C35 1.396(6)
C34 C39 1.397(6)
C35 C36 1.373(6)
C35 H35 0.9300
C36 C37 1.362(6)
C36 H36 0.9300
C37 C38 1.364(7)
C37 H37 0.9300
C38 C39 1.401(6)
C38 H38 0.9300
C39 H39 0.9300

loop_
_geom_torsion_atom_site_label_1
_geom_torsion_atom_site_label_2
_geom_torsion_atom_site_label_3
_geom_torsion_atom_site_label_4
_geom_torsion
C1 N1 B1 C28 -161.9(4)
C8 N1 B1 C28 25.4(6)
C1 N1 B1 N2 -45.0(5)
C8 N1 B1 N2 142.2(4)
C1 N1 B1 C34 66.7(5)
C8 N1 B1 C34 -106.1(4)
C7 N2 B1 N1 -144.9(4)
C3 N2 B1 N1 47.0(5)
C7 N2 B1 C28 -24.4(6)
C3 N2 B1 C28 167.5(4)
C7 N2 B1 C34 100.2(5)
C3 N2 B1 C34 -67.8(5)
C8 N1 C1 C2 -170.3(4)
B1 N1 C1 C2 16.9(6)
C8 N1 C1 C16 10.9(6)
B1 N1 C1 C16 -161.9(4)
N1 C1 C2 C3 16.7(6)
C16 C1 C2 C3 -164.6(4)
N1 C1 C2 C22 -164.8(4)
C16 C1 C2 C22 13.9(7)
C7 N2 C3 C4 -7.7(6)
B1 N2 C3 C4 160.4(4)
C7 N2 C3 C2 170.5(4)
B1 N2 C3 C2 -21.4(6)
C1 C2 C3 N2 -13.4(6)
C22 C2 C3 N2 168.1(4)
C1 C2 C3 C4 164.6(4)
C22 C2 C3 C4 -13.9(7)
N2 C3 C4 C5 5.9(7)
C2 C3 C4 C5 -172.2(5)
C3 C4 C5 C6 0.0(7)
C4 C5 C6 C7 -4.1(8)
C3 N2 C7 C6 3.7(7)
B1 N2 C7 C6 -163.9(5)
C5 C6 C7 N2 2.3(8)
C1 N1 C8 C13 58.4(6)
B1 N1 C8 C13 -128.9(5)
C1 N1 C8 C9 -122.0(4)
B1 N1 C8 C9 50.7(6)
C13 C8 C9 C10 -0.8(7)
N1 C8 C9 C10 179.5(4)
C8 C9 C10 C11 0.8(8)
C9 C10 C11 N3 -179.8(5)
C9 C10 C11 C12 0.6(8)
C15 N3 C11 C10 -158.1(5)
C14 N3 C11 C10 6.5(8)
C15 N3 C11 C12 21.5(8)
C14 N3 C11 C12 -173.9(5)
C10 C11 C12 C13 -1.8(8)
N3 C11 C12 C13 178.6(5)
C9 C8 C13 C12 -0.5(7)
N1 C8 C13 C12 179.2(4)
C11 C12 C13 C8 1.8(7)
N1 C1 C16 C17 52.3(6)
C2 C1 C16 C17 -126.5(5)
N1 C1 C16 C21 -125.9(5)
C2 C1 C16 C21 55.3(6)
C21 C16 C17 C18 -2.4(7)
C1 C16 C17 C18 179.4(4)
C16 C17 C18 C19 2.3(8)
C17 C18 C19 C20 -0.5(9)
C18 C19 C20 C21 -1.1(10)
C19 C20 C21 C16 1.0(9)
C17 C16 C21 C20 0.7(7)
C1 C16 C21 C20 178.9(5)
C1 C2 C22 C23 67.0(6)
C3 C2 C22 C23 -114.5(5)
C1 C2 C22 C27 -113.8(5)
C3 C2 C22 C27 64.7(6)
C27 C22 C23 C24 -0.3(7)
C2 C22 C23 C24 179.0(4)
C22 C23 C24 C25 -2.1(8)
C23 C24 C25 C26 2.7(8)
C24 C25 C26 C27 -1.0(8)
C25 C26 C27 C22 -1.5(8)
C23 C22 C27 C26 2.1(7)
C2 C22 C27 C26 -177.1(5)
N1 B1 C28 C33 -139.3(4)
N2 B1 C28 C33 106.9(5)
C34 B1 C28 C33 -11.1(6)
N1 B1 C28 C29 43.7(6)
N2 B1 C28 C29 -70.1(5)
C34 B1 C28 C29 171.9(4)
C33 C28 C29 C30 0.6(7)
B1 C28 C29 C30 177.8(4)
C28 C29 C30 C31 -0.1(7)
C29 C30 C31 C32 -0.8(8)
C30 C31 C32 C33 1.1(9)
C29 C28 C33 C32 -0.3(7)
B1 C28 C33 C32 -177.5(5)
C31 C32 C33 C28 -0.5(8)
N1 B1 C34 C35 21.8(6)
C28 B1 C34 C35 -108.3(5)
N2 B1 C34 C35 132.0(4)
N1 B1 C34 C39 -159.6(4)
C28 B1 C34 C39 70.4(6)
N2 B1 C34 C39 -49.3(6)
C39 C34 C35 C36 -3.0(7)
B1 C34 C35 C36 175.8(4)
C34 C35 C36 C37 0.4(8)
C35 C36 C37 C38 1.7(8)
C36 C37 C38 C39 -1.0(8)
C35 C34 C39 C38 3.7(7)
B1 C34 C39 C38 -175.1(4)
C37 C38 C39 C34 -1.9(8)
